data_2013179
loop_
_publ_author_name
'Calder\'on, Angela I.'
'Terreaux, Christian'
'Gupta, Mahabir P.'
'Hostettmann, Kurt'
'Schenk, Kurt J.'

_publ_section_title
;
 Taxiphyllin from <i>Henriettella fascicularis</i>
;
_journal_issue 3
_journal_name_full 'Acta Crystallographica Section C'
_journal_page_first o174
_journal_page_last o176
_journal_paper_doi 10.1107/S0108270103001355
_journal_volume 59
_journal_year 2003
_chemical_formula_moiety 'C14 H17 N O7 , 2H2 O'
_chemical_formula_sum 'C14 H21 N O9'
_chemical_formula_weight 347.32
_chemical_melting_point 409
_chemical_name_common dhurrin
_chemical_name_systematic
;
(2R)-\a-(\b-D-Glucopyranosyloxy)-4-hydroxybenzeneacetonitrile dihydrate
;
_space_group_IT_number 5
_symmetry_cell_setting monoclinic
_symmetry_space_group_name_Hall 'C 2y'
_symmetry_space_group_name_H-M 'C 1 2 1'
_atom_sites_solution_hydrogens geom
_atom_sites_solution_primary direct
_atom_sites_solution_secondary difmap
_audit_creation_method SHELXL97
_cell_angle_alpha 90
_cell_angle_beta 109.299(5)
_cell_angle_gamma 90
_cell_formula_units_Z 4
_cell_length_a 16.055(4)
_cell_length_b 6.2858(17)
_cell_length_c 16.895(5)
_cell_measurement_reflns_used 754
_cell_measurement_temperature 293(2)
_cell_measurement_theta_max 25.91
_cell_measurement_theta_min 2.57
_cell_volume 1609.2(8)
_computing_cell_refinement SMART
_computing_data_collection 'SMART (Bruker, 1998)'
_computing_data_reduction 'SAINT (Bruker, 1998)'
_computing_molecular_graphics 'SHELXTL (Siemens, 1996)'
_computing_publication_material 'SHELXTL and PLATON (Spek, 2001)'
_computing_structure_refinement 'SHELXL97 (Sheldrick, 1997)'
_computing_structure_solution 'SIR97 (Altomare et al., 1997)'
_diffrn_ambient_temperature 293(2)
_diffrn_measured_fraction_theta_full 0.992
_diffrn_measured_fraction_theta_max 0.992
_diffrn_measurement_device_type 'Bruker SMART CCD area-detector'
_diffrn_measurement_method \w
_diffrn_radiation_monochromator graphite
_diffrn_radiation_source 'fine-focus sealed tube'
_diffrn_radiation_type MoK\a
_diffrn_radiation_wavelength 0.71073
_diffrn_reflns_av_R_equivalents 0.058
_diffrn_reflns_av_sigmaI/netI 0.097
_diffrn_reflns_limit_h_max 18
_diffrn_reflns_limit_h_min -18
_diffrn_reflns_limit_k_max 7
_diffrn_reflns_limit_k_min -7
_diffrn_reflns_limit_l_max 20
_diffrn_reflns_limit_l_min -18
_diffrn_reflns_number 3421
_diffrn_reflns_theta_full 25.00
_diffrn_reflns_theta_max 25.00
_diffrn_reflns_theta_min 2.57
_diffrn_standards_decay_% 0
_diffrn_standards_number 0
_exptl_absorpt_coefficient_mu 0.121
_exptl_absorpt_correction_type none
_exptl_crystal_colour colourless
_exptl_crystal_density_diffrn 1.434
_exptl_crystal_density_meas ?
_exptl_crystal_density_method none
_exptl_crystal_description lath
_exptl_crystal_F_000 736
_exptl_crystal_size_max 0.35
_exptl_crystal_size_mid 0.03
_exptl_crystal_size_min 0.01
_refine_diff_density_max 0.17
_refine_diff_density_min -0.15
_refine_ls_extinction_method none
_refine_ls_goodness_of_fit_ref 0.842
_refine_ls_hydrogen_treatment mixed
_refine_ls_matrix_type full
_refine_ls_number_parameters 234
_refine_ls_number_reflns 1551
_refine_ls_number_restraints 7
_refine_ls_restrained_S_all 0.840
_refine_ls_R_factor_all 0.061
_refine_ls_R_factor_gt 0.033
_refine_ls_shift/su_max <0.001
_refine_ls_shift/su_mean 0.000
_refine_ls_structure_factor_coef Fsqd
_refine_ls_weighting_scheme sigma
_refine_ls_wR_factor_gt 0.043
_refine_ls_wR_factor_ref 0.047
_reflns_number_gt 1049
_reflns_number_total 1551
_reflns_threshold_expression I>2\s(I)
_cod_data_source_file ln1156.cif
_cod_data_source_block I
_cod_depositor_comments
;
The following automatic conversions were performed:

'_exptl_crystal_density_meas' value 'not measured' was changed to '?'
- the value is perceived as not measured.

Automatic conversion script
Id: cif_fix_values 3008 2015-01-20 13:52:24Z robertas 
;
_cod_original_sg_symbol_H-M 'C 2'
_cod_database_code 2013179
_cod_database_fobs_code 2013179

loop_
_symmetry_equiv_pos_as_xyz
'x, y, z'
'-x, y, -z'
'x+1/2, y+1/2, z'
'-x+1/2, y+1/2, -z'

loop_
_atom_site_label
_atom_site_fract_x
_atom_site_fract_y
_atom_site_fract_z
_atom_site_U_iso_or_equiv
_atom_site_adp_type
_atom_site_calc_flag
_atom_site_refinement_flags
_atom_site_occupancy
_atom_site_disorder_assembly
_atom_site_disorder_group
_atom_site_type_symbol
O1 0.21942(14) 1.0239(4) 0.23026(12) 0.0326(6) Uani d . 1 . . O
O2 0.24078(14) 0.7259(4) 0.31082(12) 0.0314(6) Uani d . 1 . . O
O3 0.24867(16) 0.5232(4) 0.46412(13) 0.0485(7) Uani d . 1 . . O
H3O 0.2937 0.4864 0.5014 0.073 Uiso calc R 1 . . H
O4 0.43406(15) 0.3770(4) 0.39617(14) 0.0418(6) Uani d . 1 . . O
H4O 0.4225 0.3095 0.4328 0.063 Uiso calc R 1 . . H
O5 0.50862(14) 0.7739(4) 0.36573(14) 0.0373(6) Uani d . 1 . . O
H5O 0.5440 0.6783 0.3676 0.056 Uiso calc R 1 . . H
O6 0.39185(16) 0.9918(4) 0.22364(14) 0.0443(7) Uani d . 1 . . O
H6O 0.4433 0.9603 0.2304 0.066 Uiso calc R 1 . . H
O7 0.1490(2) 0.8818(4) -0.15585(13) 0.0543(8) Uani d . 1 . . O
H7O 0.1433 0.7564 -0.1700 0.081 Uiso calc R 1 . . H
O1W 0.09012(18) 0.5805(5) 0.48741(17) 0.0553(8) Uani d D 1 . . O
H11W 0.1353(11) 0.531(6) 0.482(2) 0.083 Uiso d D 1 . . H
H12W 0.0472(13) 0.522(6) 0.4539(19) 0.083 Uiso d D 1 . . H
O2W 0.6178(2) 0.4254(4) 0.3809(2) 0.0627(9) Uani d D 1 . . O
H22W 0.581(2) 0.342(5) 0.386(3) 0.094 Uiso d D 1 . . H
H21W 0.651(2) 0.362(5) 0.361(2) 0.094 Uiso d D 1 . . H
N 0.0492(2) 1.3428(7) 0.18401(18) 0.0650(12) Uani d . 1 . . N
C1 0.0847(3) 1.1895(7) 0.1784(2) 0.0419(11) Uani d . 1 . . C
C2 0.1313(2) 0.9954(6) 0.17032(18) 0.0349(9) Uani d . 1 . . C
H2 0.1033 0.8727 0.1870 0.042 Uiso calc R 1 . . H
C3 0.1324(2) 0.9623(6) 0.08199(19) 0.0322(9) Uani d . 1 . . C
C4 0.1117(2) 0.7675(6) 0.04304(19) 0.0390(10) Uani d . 1 . . C
H4 0.0947 0.6561 0.0706 0.047 Uiso calc R 1 . . H
C5 0.1158(2) 0.7355(6) -0.0371(2) 0.0433(10) Uani d . 1 . . C
H5 0.1019 0.6036 -0.0631 0.052 Uiso calc R 1 . . H
C6 0.1408(2) 0.9025(6) -0.0775(2) 0.0373(9) Uani d . 1 . . C
C7 0.1607(2) 1.0987(6) -0.0396(2) 0.0409(10) Uani d . 1 . . C
H7 0.1770 1.2107 -0.0673 0.049 Uiso calc R 1 . . H
C8 0.1562(2) 1.1279(6) 0.0397(2) 0.0406(10) Uani d . 1 . . C
H8 0.1693 1.2605 0.0652 0.049 Uiso calc R 1 . . H
C1A 0.2688(2) 0.8345(6) 0.25021(18) 0.0293(9) Uani d . 1 . . C
H1A 0.2592 0.7466 0.2001 0.035 Uiso calc R 1 . . H
C2A 0.3651(2) 0.8951(6) 0.28808(18) 0.0279(8) Uani d . 1 . . C
H2A 0.3718 0.9982 0.3333 0.034 Uiso calc R 1 . . H
C3A 0.4209(2) 0.6991(5) 0.3236(2) 0.0283(9) Uani d . 1 . . C
H3A 0.4220 0.6087 0.2767 0.034 Uiso calc R 1 . . H
C4A 0.3843(2) 0.5705(5) 0.37996(19) 0.0280(8) Uani d . 1 . . C
H4A 0.3924 0.6471 0.4325 0.034 Uiso calc R 1 . . H
C5A 0.2868(2) 0.5256(5) 0.33529(18) 0.0289(8) Uani d . 1 . . C
H5A 0.2805 0.4414 0.2848 0.035 Uiso calc R 1 . . H
C6A 0.2417(2) 0.4098(6) 0.38847(19) 0.0383(9) Uani d . 1 . . C
H6AB 0.1798 0.3903 0.3562 0.046 Uiso calc R 1 . . H
H6AA 0.2680 0.2701 0.4028 0.046 Uiso calc R 1 . . H

loop_
_atom_site_aniso_label
_atom_site_aniso_U_11
_atom_site_aniso_U_22
_atom_site_aniso_U_33
_atom_site_aniso_U_12
_atom_site_aniso_U_13
_atom_site_aniso_U_23
O1 0.0307(13) 0.0321(16) 0.0303(12) 0.0082(13) 0.0037(11) 0.0005(12)
O2 0.0292(14) 0.0326(15) 0.0341(13) 0.0062(12) 0.0126(11) 0.0092(12)
O3 0.0436(17) 0.071(2) 0.0347(14) 0.0104(16) 0.0177(12) 0.0063(15)
O4 0.0417(16) 0.0355(16) 0.0517(16) 0.0114(14) 0.0201(13) 0.0152(13)
O5 0.0239(14) 0.0395(17) 0.0435(14) 0.0010(12) 0.0043(12) -0.0033(13)
O6 0.0397(16) 0.0499(18) 0.0506(15) 0.0076(15) 0.0246(13) 0.0198(13)
O7 0.092(2) 0.0439(17) 0.0315(14) 0.0010(18) 0.0262(14) -0.0029(13)
O1W 0.0359(16) 0.062(2) 0.067(2) -0.0001(16) 0.0158(15) -0.0186(16)
O2W 0.058(2) 0.057(2) 0.087(2) 0.0142(16) 0.0419(18) 0.0159(18)
N 0.063(3) 0.086(3) 0.049(2) 0.041(2) 0.0228(18) 0.010(2)
C1 0.034(2) 0.063(3) 0.028(2) 0.017(2) 0.0102(17) 0.005(2)
C2 0.028(2) 0.048(3) 0.0304(19) 0.002(2) 0.0118(16) 0.0065(17)
C3 0.029(2) 0.038(2) 0.0264(19) 0.0020(17) 0.0051(16) -0.0005(17)
C4 0.042(2) 0.038(3) 0.037(2) -0.003(2) 0.0133(18) 0.006(2)
C5 0.058(3) 0.030(2) 0.040(2) -0.005(2) 0.0136(19) -0.0043(19)
C6 0.041(2) 0.036(3) 0.032(2) 0.003(2) 0.0086(18) 0.002(2)
C7 0.058(3) 0.036(3) 0.032(2) -0.005(2) 0.019(2) 0.0012(18)
C8 0.051(3) 0.036(2) 0.034(2) -0.007(2) 0.0129(19) -0.0036(18)
C1A 0.032(2) 0.036(3) 0.0206(18) 0.0034(18) 0.0101(16) -0.0005(16)
C2A 0.029(2) 0.031(2) 0.0245(18) 0.0018(18) 0.0096(16) 0.0013(16)
C3A 0.025(2) 0.030(2) 0.0289(18) -0.0005(17) 0.0085(15) -0.0053(17)
C4A 0.031(2) 0.025(2) 0.0260(18) 0.0050(17) 0.0071(16) 0.0000(17)
C5A 0.028(2) 0.031(2) 0.0270(18) 0.0036(19) 0.0081(15) 0.0027(17)
C6A 0.028(2) 0.042(2) 0.041(2) 0.0004(19) 0.0062(18) 0.008(2)

loop_
_atom_type_symbol
_atom_type_description
_atom_type_scat_dispersion_real
_atom_type_scat_dispersion_imag
_atom_type_scat_source
C C 0.0033 0.0016 'International Tables Vol C Tables 4.2.6.8 and 6.1.1.4'
H H 0.0000 0.0000 'International Tables Vol C Tables 4.2.6.8 and 6.1.1.4'
O O 0.0106 0.0060 'International Tables Vol C Tables 4.2.6.8 and 6.1.1.4'
N N 0.0061 0.0033 'International Tables Vol C Tables 4.2.6.8 and 6.1.1.4'

loop_
_geom_angle_atom_site_label_1
_geom_angle_atom_site_label_2
_geom_angle_atom_site_label_3
_geom_angle
C1A O1 C2 113.8(3)
C1A O2 C5A 111.7(2)
C6A O3 H3O 109.5
C4A O4 H4O 109.5
C3A O5 H5O 109.5
C2A O6 H6O 109.5
C6 O7 H7O 109.5
H11W O1W H12W 108.9(12)
H22W O2W H21W 109.3(13)
N C1 C2 178.8(4)
O1 C2 C1 104.0(3)
O1 C2 C3 112.3(3)
C1 C2 C3 112.4(3)
O1 C2 H2 109.3
C1 C2 H2 109.3
C3 C2 H2 109.3
C4 C3 C8 119.1(3)
C4 C3 C2 120.9(3)
C8 C3 C2 120.0(3)
C3 C4 C5 120.8(4)
C3 C4 H4 119.6
C5 C4 H4 119.6
C6 C5 C4 119.0(4)
C6 C5 H5 120.5
C4 C5 H5 120.5
C7 C6 O7 116.7(3)
C7 C6 C5 120.7(3)
O7 C6 C5 122.5(3)
C8 C7 C6 119.5(4)
C8 C7 H7 120.2
C6 C7 H7 120.2
C7 C8 C3 120.9(3)
C7 C8 H8 119.6
C3 C8 H8 119.6
O1 C1A O2 106.9(2)
O1 C1A C2A 107.7(3)
O2 C1A C2A 109.8(2)
O1 C1A H1A 110.8
O2 C1A H1A 110.8
C2A C1A H1A 110.8
O6 C2A C1A 107.8(2)
O6 C2A C3A 111.0(3)
C1A C2A C3A 110.4(3)
O6 C2A H2A 109.2
C1A C2A H2A 109.2
C3A C2A H2A 109.2
O5 C3A C4A 112.8(3)
O5 C3A C2A 106.5(3)
C4A C3A C2A 112.4(3)
O5 C3A H3A 108.4
C4A C3A H3A 108.4
C2A C3A H3A 108.4
O4 C4A C3A 105.5(3)
O4 C4A C5A 110.8(3)
C3A C4A C5A 109.7(2)
O4 C4A H4A 110.2
C3A C4A H4A 110.2
C5A C4A H4A 110.2
O2 C5A C6A 106.8(2)
O2 C5A C4A 108.9(3)
C6A C5A C4A 114.2(2)
O2 C5A H5A 109.0
C6A C5A H5A 109.0
C4A C5A H5A 109.0
O3 C6A C5A 112.2(3)
O3 C6A H6AB 109.2
C5A C6A H6AB 109.2
O3 C6A H6AA 109.2
C5A C6A H6AA 109.2
H6AB C6A H6AA 107.9

loop_
_geom_bond_atom_site_label_1
_geom_bond_atom_site_label_2
_geom_bond_site_symmetry_2
_geom_bond_distance
_geom_bond_publ_flag
O1 C1A . 1.409(4) ?
O1 C2 . 1.453(4) ?
O2 C1A . 1.422(3) ?
O2 C5A . 1.449(4) ?
O3 C6A . 1.435(4) ?
O3 H3O . 0.8200 ?
O4 C4A . 1.431(4) ?
O4 H4O . 0.8200 ?
O5 C3A . 1.431(4) ?
O5 H5O . 0.8200 ?
O6 C2A . 1.431(3) ?
O6 H6O . 0.8200 ?
O7 C6 . 1.379(4) ?
O7 H7O . 0.8200 ?
O1W H11W . 0.822(5) ?
O1W H12W . 0.820(5) ?
O2W H22W . 0.821(5) ?
O2W H21W . 0.823(5) ?
N C1 . 1.139(5) ?
C1 C2 . 1.462(5) ?
C2 C3 . 1.512(4) ?
C2 H2 . 0.9800 ?
C3 C4 . 1.378(5) ?
C3 C8 . 1.386(5) ?
C4 C5 . 1.392(4) ?
C4 H4 . 0.9300 ?
C5 C6 . 1.382(5) ?
C5 H5 . 0.9300 ?
C6 C7 . 1.378(5) ?
C7 C8 . 1.377(4) ?
C7 H7 . 0.9300 ?
C8 H8 . 0.9300 ?
C1A C2A . 1.513(4) ?
C1A H1A . 0.9800 ?
C2A C3A . 1.525(5) ?
C2A H2A . 0.9800 ?
C3A C4A . 1.508(4) ?
C3A H3A . 0.9800 ?
C4A C5A . 1.523(4) ?
C4A H4A . 0.9800 ?
C5A C6A . 1.514(4) ?
C5A H5A . 0.9800 ?
C6A H6AB . 0.9700 ?
C6A H6AA . 0.9700 ?

loop_
_geom_hbond_atom_site_label_D
_geom_hbond_atom_site_label_H
_geom_hbond_atom_site_label_A
_geom_hbond_site_symmetry_A
_geom_hbond_distance_DH
_geom_hbond_distance_HA
_geom_hbond_distance_DA
_geom_hbond_angle_DHA
O3 H3O O2W 2_454 0.97 1.92 2.849(4) 159
O4 H4O O1W 4_344 0.97 1.89 2.828(3) 164
O5 H5O O2W . 0.97 1.81 2.764(4) 170
O6 H6O N 3_545 0.97 2.09 2.970(4) 150
O7 H7O O6 4_343 0.97 1.75 2.694(4) 166
O1W H11W O3 . 1.01 1.78 2.725(4) 157
O1W H12W O5 3_445 1.01 1.95 2.807(3) 140
O2W H21W O2 3_545 1.01 1.89 2.901(3) 175
O2W H22W O4 . 1.01 2.29 3.060(4) 132
O2W H22W O1W 3_545 1.01 2.22 2.943(4) 127
C3A H3A O7 4_343 1.10 2.34 3.342(4) 151
O6 H6O O5 . 0.97 2.43 2.860(3) 107

loop_
_geom_torsion_atom_site_label_1
_geom_torsion_atom_site_label_2
_geom_torsion_atom_site_label_3
_geom_torsion_atom_site_label_4
_geom_torsion
C1A O1 C2 C1 163.5(3)
C1A O1 C2 C3 -74.8(3)
O1 C2 C3 C4 110.2(4)
C1 C2 C3 C4 -132.9(4)
O1 C2 C3 C8 -68.5(4)
C1 C2 C3 C8 48.4(4)
C8 C3 C4 C5 1.0(5)
C2 C3 C4 C5 -177.7(3)
C3 C4 C5 C6 -0.2(5)
C4 C5 C6 C7 -0.6(6)
C4 C5 C6 O7 178.0(3)
O7 C6 C7 C8 -178.2(3)
C5 C6 C7 C8 0.5(6)
C6 C7 C8 C3 0.4(6)
C4 C3 C8 C7 -1.1(5)
C2 C3 C8 C7 177.6(3)
C2 O1 C1A O2 -80.7(3)
C2 O1 C1A C2A 161.4(2)
C5A O2 C1A O1 179.2(2)
C5A O2 C1A C2A -64.2(3)
O1 C1A C2A O6 -67.5(3)
O2 C1A C2A O6 176.5(3)
O1 C1A C2A C3A 171.2(2)
O2 C1A C2A C3A 55.1(3)
O6 C2A C3A O5 66.6(3)
C1A C2A C3A O5 -173.9(2)
O6 C2A C3A C4A -169.5(3)
C1A C2A C3A C4A -50.0(3)
O5 C3A C4A O4 -69.3(3)
C2A C3A C4A O4 170.4(3)
O5 C3A C4A C5A 171.4(3)
C2A C3A C4A C5A 51.0(3)
C1A O2 C5A C6A -171.2(2)
C1A O2 C5A C4A 65.1(3)
O4 C4A C5A O2 -172.9(2)
C3A C4A C5A O2 -56.8(3)
O4 C4A C5A C6A 67.9(4)
C3A C4A C5A C6A -176.1(3)
O2 C5A C6A O3 -62.9(3)
C4A C5A C6A O3 57.5(4)

loop_
_cod_related_entry_id
_cod_related_entry_database
_cod_related_entry_code
1 ChemSpider 21181643
